data_4322881
loop_
_publ_author_name
'Zhiqiang Xu'
'Laurence K. Thompson'
'David O. Miller'
'Howard J. Clase'
'Judith A. K. Howard'
'Andr\'es E. Goeta'

_publ_section_title
;
 Spiral Dinuclear Complexes of Tetradentate N4 Diazine Ligands with
 Mn(II), Fe(II), Fe(III), Co(III), and Ni(II) Salts
;
_journal_name_full 'Inorganic Chemistry'
_journal_page_first 3620
_journal_page_last 3627
_journal_paper_doi 10.1021/ic9715761
_journal_volume 37
_journal_year 1998
_chemical_formula_sum 'C36 H46 Cl4 Mn2 N18 O21'
_chemical_formula_weight 1318.59
_space_group_IT_number 15
_symmetry_cell_setting monoclinic
_symmetry_space_group_name_Hall '-C 2yc'
_symmetry_space_group_name_H-M 'C 1 2/c 1'
_atom_sites_solution_hydrogens geom
_atom_sites_solution_primary direct
_atom_sites_solution_secondary difmap
_audit_creation_method SHELXL
_cell_angle_alpha 90.00
_cell_angle_beta 115.635(1)
_cell_angle_gamma 90.00
_cell_formula_units_Z 4
_cell_length_a 13.4086(2)
_cell_length_b 32.0249(1)
_cell_length_c 14.3132(2)
_cell_measurement_reflns_used 497
_cell_measurement_temperature 298(2)
_cell_measurement_theta_max 22.50
_cell_measurement_theta_min 1.27
_cell_volume 5541.24(12)
_computing_cell_refinement 'SMART (Siemens, 1996a)'
_computing_data_collection 'SMART (Siemens, 1996a)'
_computing_data_reduction 'SAINT (Siemens, 1996b)'
_computing_molecular_graphics 'SHELXTL (Sheldrick, 1995)'
_computing_publication_material 'SHELXTL (Sheldrick, 1995)'
_computing_structure_refinement 'SHELXTL (Sheldrick, 1995)'
_computing_structure_solution 'SHELXTL (Sheldrick, 1995)'
_diffrn_ambient_temperature 298(2)
_diffrn_measurement_device 'Siemens SMART-CCD'
_diffrn_measurement_method \w
_diffrn_radiation_monochromator graphite
_diffrn_radiation_source 'fine-focus sealed tube'
_diffrn_radiation_type MoK\a
_diffrn_radiation_wavelength 0.71073
_diffrn_reflns_av_R_equivalents 0.0577
_diffrn_reflns_av_sigmaI/netI 0.0665
_diffrn_reflns_limit_h_max 13
_diffrn_reflns_limit_h_min -17
_diffrn_reflns_limit_k_max 40
_diffrn_reflns_limit_k_min -42
_diffrn_reflns_limit_l_max 19
_diffrn_reflns_limit_l_min -9
_diffrn_reflns_number 11459
_diffrn_reflns_theta_max 22.50
_diffrn_reflns_theta_min 1.27
_diffrn_standards_decay_% 0
_exptl_absorpt_coefficient_mu 0.738
_exptl_absorpt_correction_type none
_exptl_crystal_colour yellow
_exptl_crystal_density_diffrn 1.581
_exptl_crystal_density_meas ?
_exptl_crystal_description block
_exptl_crystal_F_000 2696
_exptl_crystal_size_max 0.10
_exptl_crystal_size_mid 0.10
_exptl_crystal_size_min 0.10
_refine_diff_density_max 0.494
_refine_diff_density_min -0.298
_refine_diff_density_rms 0.068
_refine_ls_extinction_method none
_refine_ls_goodness_of_fit_all 1.162
_refine_ls_goodness_of_fit_obs 1.212
_refine_ls_hydrogen_treatment idealized
_refine_ls_matrix_type full
_refine_ls_number_parameters 366
_refine_ls_number_reflns 3616
_refine_ls_number_restraints 0
_refine_ls_restrained_S_all 1.207
_refine_ls_restrained_S_obs 1.212
_refine_ls_R_factor_all 0.0829
_refine_ls_R_factor_obs 0.0664
_refine_ls_shift/esd_max 0.001
_refine_ls_shift/esd_mean 0.000
_refine_ls_structure_factor_coef Fsqd
_refine_ls_weighting_details 'w=1/[\s^2^(Fo^2^)+(0.0721P)^2^+6.0695P] where P=(Fo^2^+2Fc^2^)/3'
_refine_ls_weighting_scheme calc
_refine_ls_wR_factor_all 0.1670
_refine_ls_wR_factor_obs 0.1524
_reflns_number_observed 3035
_reflns_number_total 3621
_reflns_observed_criterion >2sigma(I)
_cod_data_source_file ic9715761_2.cif
_cod_data_source_block lt001(1)
_cod_depositor_comments
;
The following automatic conversions were performed:

'_exptl_crystal_density_meas' value 'not measured' was changed to '?'
- the value is perceived as not measured.

Automatic conversion script
Id: cif_fix_values 3008 2015-01-20 13:52:24Z robertas 

The following automatic conversions were performed:

'_refine_ls_weighting_scheme' value 'calc
w=1/[\s^2^(Fo^2^)+(0.0721P)^2^+6.0695P] where P=(Fo^2^+2Fc^2^)/3' was
changed to 'calc'. New tag '_refine_ls_weighting_details' was
created. The value of the new tag was set to
'w=1/[\s^2^(Fo^2^)+(0.0721P)^2^+6.0695P] where P=(Fo^2^+2Fc^2^)/3'.

Automatic conversion script
Id: cif_fix_values 3143 2015-03-26 13:38:13Z robertas 
;
_cod_original_cell_volume 5541.2(1)
_cod_database_code 4322881

loop_
_symmetry_equiv_pos_as_xyz
'x, y, z'
'-x, y, -z+1/2'
'x+1/2, y+1/2, z'
'-x+1/2, y+1/2, -z+1/2'
'-x, -y, -z'
'x, -y, z-1/2'
'-x+1/2, -y+1/2, -z'
'x+1/2, -y+1/2, z-1/2'

loop_
_atom_site_aniso_label
_atom_site_aniso_U_11
_atom_site_aniso_U_22
_atom_site_aniso_U_33
_atom_site_aniso_U_23
_atom_site_aniso_U_13
_atom_site_aniso_U_12
Mn 0.0278(5) 0.0335(5) 0.0342(5) -0.0006(4) 0.0122(4) 0.0006(4)
N1 0.028(3) 0.033(3) 0.041(3) 0.003(2) 0.009(2) -0.005(2)
N2 0.028(2) 0.033(2) 0.034(3) 0.002(2) 0.011(2) -0.002(2)
N3 0.033(3) 0.040(3) 0.039(3) 0.003(2) 0.016(2) -0.002(2)
N4 0.024(2) 0.034(3) 0.036(3) 0.003(2) 0.008(2) -0.006(2)
N5 0.035(3) 0.035(3) 0.043(3) -0.005(2) 0.023(2) -0.002(2)
N6 0.031(2) 0.031(2) 0.032(3) -0.004(2) 0.018(2) -0.003(2)
N7 0.040(3) 0.061(3) 0.035(3) -0.013(2) 0.014(2) -0.018(2)
N8 0.035(3) 0.036(3) 0.059(3) 0.010(2) 0.010(2) 0.000(2)
N9 0.046(3) 0.051(3) 0.041(3) 0.014(2) 0.027(2) 0.013(2)
C1 0.034(3) 0.051(4) 0.064(4) 0.005(3) 0.024(3) 0.000(3)
C2 0.034(4) 0.054(4) 0.068(5) -0.001(3) 0.013(3) -0.012(3)
C3 0.041(4) 0.078(5) 0.057(5) -0.012(4) 0.004(3) -0.016(4)
C4 0.042(4) 0.065(4) 0.044(4) -0.006(3) 0.013(3) -0.012(3)
C5 0.026(3) 0.027(3) 0.039(3) 0.003(2) 0.007(3) 0.001(2)
C6 0.037(3) 0.027(3) 0.035(3) 0.003(2) 0.011(3) 0.004(2)
C7 0.033(3) 0.059(4) 0.056(4) 0.002(3) 0.018(3) -0.005(3)
C8 0.041(4) 0.070(5) 0.071(5) -0.004(4) 0.025(3) -0.022(4)
C9 0.057(5) 0.047(4) 0.082(5) 0.004(4) 0.027(4) -0.018(4)
C10 0.046(4) 0.045(4) 0.052(4) 0.004(3) 0.018(3) -0.010(3)
C11 0.041(3) 0.031(3) 0.035(3) 0.003(2) 0.021(3) -0.003(3)
C12 0.030(3) 0.035(3) 0.024(3) 0.003(2) 0.009(2) -0.005(3)
C13 0.046(4) 0.051(4) 0.066(4) -0.005(3) 0.038(3) -0.002(3)
C14 0.064(4) 0.061(4) 0.071(5) -0.012(4) 0.054(4) -0.011(4)
C15 0.068(5) 0.064(5) 0.051(4) -0.002(3) 0.041(4) -0.012(4)
C16 0.048(4) 0.044(4) 0.043(4) 0.000(3) 0.025(3) -0.005(3)
C17 0.040(3) 0.024(3) 0.032(3) -0.005(2) 0.019(2) -0.012(3)
C18 0.037(3) 0.028(3) 0.027(3) -0.002(2) 0.016(2) -0.002(3)
Cl1 0.0532(11) 0.0659(12) 0.110(2) 0.0128(11) 0.0307(11) -0.0071(10)
Cl2 0.0499(9) 0.0493(9) 0.0324(8) 0.0056(6) 0.0128(7) 0.0037(7)
O1 0.073(4) 0.107(5) 0.186(7) -0.011(5) 0.045(4) 0.020(4)
O2 0.145(6) 0.117(5) 0.113(5) -0.016(4) 0.027(5) -0.014(5)
O3 0.071(4) 0.105(5) 0.140(5) 0.049(4) 0.038(4) 0.001(3)
O4 0.074(4) 0.121(5) 0.179(6) 0.062(5) 0.045(4) -0.021(4)
O5 0.081(4) 0.093(4) 0.085(4) -0.001(3) -0.027(3) 0.003(3)
O6 0.077(3) 0.111(4) 0.043(3) -0.001(3) 0.030(2) 0.025(3)
O7 0.104(4) 0.071(3) 0.087(4) 0.022(3) 0.048(3) 0.039(3)
O8 0.151(5) 0.079(4) 0.106(4) -0.008(3) 0.097(4) -0.025(4)
O91 0.060(3) 0.054(3) 0.086(3) 0.006(2) 0.033(3) 0.007(2)
O92 0.123(7) 0.094(6) 0.081(5) 0.000 0.054(5) 0.000
O93 0.094(4) 0.080(4) 0.126(5) 0.025(3) 0.060(4) 0.024(3)

loop_
_atom_site_label
_atom_site_type_symbol
_atom_site_fract_x
_atom_site_fract_y
_atom_site_fract_z
_atom_site_U_iso_or_equiv
_atom_site_thermal_displace_type
_atom_site_occupancy
_atom_site_calc_flag
_atom_site_refinement_flags
_atom_site_disorder_group
Mn Mn 0.14820(6) 0.12270(2) 0.25235(6) 0.0322(3) Uani 1 d . .
N1 N 0.2850(3) 0.14283(13) 0.4038(3) 0.0358(11) Uani 1 d . .
N2 N 0.1058(3) 0.09961(13) 0.3800(3) 0.0327(10) Uani 1 d . .
N3 N -0.2109(3) 0.06105(14) 0.2738(3) 0.0372(11) Uani 1 d . .
N4 N -0.0038(3) 0.08619(13) 0.3565(3) 0.0332(11) Uani 1 d . .
N5 N 0.1608(3) 0.16320(13) 0.1293(3) 0.0361(11) Uani 1 d . .
N6 N 0.0401(3) 0.17855(13) 0.2292(3) 0.0302(10) Uani 1 d . .
N7 N 0.1252(4) 0.11796(14) 0.5447(4) 0.0460(13) Uani 1 d . .
H7B H 0.0625(4) 0.10703(14) 0.5337(4) 0.055 Uiso 1 calc R .
H7C H 0.1650(4) 0.12967(14) 0.6032(4) 0.055 Uiso 1 calc R .
N8 N 0.0654(4) 0.01853(14) 0.3937(3) 0.0470(13) Uani 1 d . .
H8B H 0.1327(4) 0.02673(14) 0.4140(3) 0.056 Uiso 1 calc R .
H8C H 0.0511(4) -0.00760(14) 0.3947(3) 0.056 Uiso 1 calc R .
N9 N -0.0863(4) 0.21908(14) 0.0947(3) 0.0431(12) Uani 1 d . .
H9B H -0.1298(4) 0.22150(14) 0.1244(3) 0.052 Uiso 1 calc R .
H9C H -0.1031(4) 0.23072(14) 0.0357(3) 0.052 Uiso 1 calc R .
C1 C 0.3799(5) 0.1607(2) 0.4153(5) 0.049(2) Uani 1 d . .
H1A H 0.3921(5) 0.1655(2) 0.3570(5) 0.059 Uiso 1 calc R .
C2 C 0.4605(5) 0.1722(2) 0.5118(5) 0.055(2) Uani 1 d . .
H2A H 0.5259(5) 0.1845(2) 0.5179(5) 0.066 Uiso 1 calc R .
C3 C 0.4436(5) 0.1654(2) 0.5967(6) 0.065(2) Uani 1 d . .
H3A H 0.4975(5) 0.1730(2) 0.6618(6) 0.078 Uiso 1 calc R .
C4 C 0.3455(5) 0.1472(2) 0.5868(5) 0.053(2) Uani 1 d . .
H4A H 0.3322(5) 0.1427(2) 0.6445(5) 0.063 Uiso 1 calc R .
C5 C 0.2687(4) 0.1362(2) 0.4892(4) 0.0331(13) Uani 1 d . .
C6 C 0.1607(4) 0.1167(2) 0.4711(4) 0.0343(13) Uani 1 d . .
C7 C -0.3181(5) 0.0494(2) 0.2332(5) 0.050(2) Uani 1 d . .
H7A H -0.3725(5) 0.0695(2) 0.2016(5) 0.060 Uiso 1 calc R .
C8 C -0.3499(5) 0.0088(2) 0.2369(5) 0.061(2) Uani 1 d . .
H8A H -0.4244(5) 0.0017(2) 0.2069(5) 0.073 Uiso 1 calc R .
C9 C -0.2718(6) -0.0205(2) 0.2846(6) 0.063(2) Uani 1 d . .
H9A H -0.2920(6) -0.0480(2) 0.2883(6) 0.075 Uiso 1 calc R .
C10 C -0.1620(5) -0.0091(2) 0.3276(4) 0.049(2) Uani 1 d . .
H10A H -0.1073(5) -0.0289(2) 0.3611(4) 0.059 Uiso 1 calc R .
C11 C -0.1336(4) 0.0316(2) 0.3208(4) 0.0341(13) Uani 1 d . .
C12 C -0.0161(4) 0.0462(2) 0.3611(4) 0.0303(12) Uani 1 d . .
C13 C 0.2318(5) 0.1580(2) 0.0865(5) 0.050(2) Uani 1 d . .
H13A H 0.2879(5) 0.1382(2) 0.1149(5) 0.060 Uiso 1 calc R .
C14 C 0.2242(6) 0.1809(2) 0.0015(5) 0.057(2) Uani 1 d . .
H14A H 0.2736(6) 0.1762(2) -0.0272(5) 0.068 Uiso 1 calc R .
C15 C 0.1443(6) 0.2103(2) -0.0396(5) 0.055(2) Uani 1 d . .
H15A H 0.1391(6) 0.2263(2) -0.0957(5) 0.066 Uiso 1 calc R .
C16 C 0.0697(5) 0.2163(2) 0.0039(4) 0.0430(15) Uani 1 d . .
H16A H 0.0134(5) 0.2360(2) -0.0232(4) 0.052 Uiso 1 calc R .
C17 C 0.0822(4) 0.19227(15) 0.0879(4) 0.0309(13) Uani 1 d . .
C18 C 0.0072(4) 0.1973(2) 0.1404(4) 0.0303(12) Uani 1 d . .
Cl1 Cl 0.6228(2) 0.07599(6) 0.5012(2) 0.0782(6) Uani 1 d . .
Cl2 Cl 0.72203(12) 0.27461(5) 0.22101(10) 0.0456(4) Uani 1 d . .
O1 O 0.7084(5) 0.0538(2) 0.4908(6) 0.126(2) Uani 1 d . .
O2 O 0.6735(7) 0.1013(2) 0.5893(5) 0.135(3) Uani 1 d . .
O3 O 0.5682(5) 0.1016(2) 0.4126(5) 0.108(2) Uani 1 d . .
O4 O 0.5472(5) 0.0485(2) 0.5114(6) 0.128(3) Uani 1 d . .
O5 O 0.8309(5) 0.2783(2) 0.2969(4) 0.109(2) Uani 1 d . .
O6 O 0.7215(4) 0.2592(2) 0.1270(3) 0.0758(15) Uani 1 d . .
O7 O 0.6679(5) 0.3142(2) 0.2028(4) 0.085(2) Uani 1 d . .
O8 O 0.6646(5) 0.2460(2) 0.2545(4) 0.097(2) Uani 1 d . .
O91 O -0.0615(4) 0.07735(13) 0.5853(4) 0.0660(13) Uani 1 d . .
O92 O 0.5000 0.3607(3) 0.2500 0.096(2) Uani 1 d S .
O93 O 0.3201(5) 0.0365(2) 0.5063(5) 0.096(2) Uani 1 d . .

loop_
_atom_type_symbol
_atom_type_description
_atom_type_scat_dispersion_real
_atom_type_scat_dispersion_imag
_atom_type_scat_source
C C 0.0033 0.0016 'International Tables Vol C Tables 4.2.6.8 and 6.1.1.4'
H H 0.0000 0.0000 'International Tables Vol C Tables 4.2.6.8 and 6.1.1.4'
N N 0.0061 0.0033 'International Tables Vol C Tables 4.2.6.8 and 6.1.1.4'
O O 0.0106 0.0060 'International Tables Vol C Tables 4.2.6.8 and 6.1.1.4'
Cl Cl 0.1484 0.1585 'International Tables Vol C Tables 4.2.6.8 and 6.1.1.4'
Mn Mn 0.3368 0.7283 'International Tables Vol C Tables 4.2.6.8 and 6.1.1.4'

loop_
_geom_angle_atom_site_label_1
_geom_angle_atom_site_label_2
_geom_angle_atom_site_label_3
_geom_angle
_geom_angle_site_symmetry_1
_geom_angle_site_symmetry_3
_geom_angle_publ_flag
N4 Mn N6 90.28(15) 2 . ?
N4 Mn N3 72.26(15) 2 2 ?
N6 Mn N3 161.3(2) . 2 ?
N4 Mn N1 158.2(2) 2 . ?
N6 Mn N1 96.9(2) . . ?
N3 Mn N1 101.8(2) 2 . ?
N4 Mn N5 95.3(2) 2 . ?
N6 Mn N5 71.73(15) . . ?
N3 Mn N5 102.5(2) 2 . ?
N1 Mn N5 106.5(2) . . ?
N4 Mn N2 86.9(2) 2 . ?
N6 Mn N2 90.44(15) . . ?
N3 Mn N2 95.2(2) 2 . ?
N1 Mn N2 72.5(2) . . ?
N5 Mn N2 162.0(2) . . ?
C1 N1 C5 118.3(5) . . ?
C1 N1 Mn 125.3(4) . . ?
C5 N1 Mn 116.4(3) . . ?
C6 N2 N4 116.1(4) . . ?
C6 N2 Mn 116.0(4) . . ?
N4 N2 Mn 120.2(3) . . ?
C11 N3 C7 117.9(5) . . ?
C11 N3 Mn 115.9(3) . 2 ?
C7 N3 Mn 125.4(4) . 2 ?
C12 N4 N2 115.2(4) . . ?
C12 N4 Mn 117.7(3) . 2 ?
N2 N4 Mn 120.3(3) . 2 ?
C17 N5 C13 117.5(5) . . ?
C17 N5 Mn 115.9(3) . . ?
C13 N5 Mn 126.2(4) . . ?
C18 N6 N6 114.0(5) . 2 ?
C18 N6 Mn 116.0(3) . . ?
N6 N6 Mn 119.5(2) 2 . ?
N1 C1 C2 121.7(6) . . ?
C3 C2 C1 119.6(6) . . ?
C2 C3 C4 119.8(6) . . ?
C5 C4 C3 118.2(6) . . ?
N1 C5 C4 122.4(5) . . ?
N1 C5 C6 115.7(4) . . ?
C4 C5 C6 121.9(5) . . ?
N2 C6 N7 124.1(5) . . ?
N2 C6 C5 115.7(5) . . ?
N7 C6 C5 120.2(5) . . ?
N3 C7 C8 122.3(6) . . ?
C9 C8 C7 119.5(6) . . ?
C8 C9 C10 119.0(6) . . ?
C11 C10 C9 119.8(6) . . ?
N3 C11 C10 121.5(5) . . ?
N3 C11 C12 115.3(4) . . ?
C10 C11 C12 123.1(5) . . ?
N4 C12 N8 125.1(5) . . ?
N4 C12 C11 115.0(5) . . ?
N8 C12 C11 119.8(5) . . ?
N5 C13 C14 122.3(6) . . ?
C15 C14 C13 119.6(6) . . ?
C14 C15 C16 119.0(6) . . ?
C17 C16 C15 118.1(6) . . ?
N5 C17 C16 123.5(5) . . ?
N5 C17 C18 115.0(4) . . ?
C16 C17 C18 121.6(5) . . ?
N6 C18 N9 124.9(5) . . ?
N6 C18 C17 115.0(5) . . ?
N9 C18 C17 120.1(5) . . ?
O4 Cl1 O2 111.2(5) . . ?
O4 Cl1 O1 110.7(4) . . ?
O2 Cl1 O1 106.5(5) . . ?
O4 Cl1 O3 109.9(4) . . ?
O2 Cl1 O3 109.4(4) . . ?
O1 Cl1 O3 109.1(5) . . ?
O5 Cl2 O8 109.3(4) . . ?
O5 Cl2 O7 110.2(3) . . ?
O8 Cl2 O7 109.2(4) . . ?
O5 Cl2 O6 109.8(4) . . ?
O8 Cl2 O6 108.4(3) . . ?
O7 Cl2 O6 109.8(3) . . ?

loop_
_geom_bond_atom_site_label_1
_geom_bond_atom_site_label_2
_geom_bond_distance
_geom_bond_site_symmetry_2
_geom_bond_publ_flag
Mn N4 2.221(4) 2 ?
Mn N6 2.235(4) . ?
Mn N3 2.240(4) 2 ?
Mn N1 2.244(4) . ?
Mn N5 2.252(4) . ?
Mn N2 2.259(4) . ?
N1 C1 1.340(7) . ?
N1 C5 1.349(7) . ?
N2 C6 1.309(6) . ?
N2 N4 1.425(6) . ?
N3 C11 1.347(7) . ?
N3 C7 1.349(7) . ?
N3 Mn 2.240(4) 2 ?
N4 C12 1.298(6) . ?
N4 Mn 2.221(4) 2 ?
N5 C17 1.337(6) . ?
N5 C13 1.347(7) . ?
N6 C18 1.298(6) . ?
N6 N6 1.437(8) 2 ?
N7 C6 1.331(7) . ?
N8 C12 1.324(6) . ?
N9 C18 1.334(6) . ?
C1 C2 1.385(8) . ?
C2 C3 1.347(9) . ?
C3 C4 1.388(9) . ?
C4 C5 1.376(7) . ?
C5 C6 1.492(7) . ?
C7 C8 1.375(9) . ?
C8 C9 1.352(9) . ?
C9 C10 1.377(8) . ?
C10 C11 1.373(7) . ?
C11 C12 1.498(7) . ?
C13 C14 1.388(9) . ?
C14 C15 1.355(9) . ?
C15 C16 1.401(8) . ?
C16 C17 1.376(7) . ?
C17 C18 1.502(7) . ?
Cl1 O4 1.397(6) . ?
Cl1 O2 1.402(7) . ?
Cl1 O1 1.411(6) . ?
Cl1 O3 1.418(6) . ?
Cl2 O5 1.397(5) . ?
Cl2 O8 1.407(5) . ?
Cl2 O7 1.427(5) . ?
Cl2 O6 1.431(4) . ?
